data_7244895
loop_
_publ_author_name
'Brownsey, Duncan K.'
'Rowley, Ben C.'
'Gorobets, Evgueni'
'Mihara, Koichiro'
'Maity, Ranjan'
'Papatzimas, James W.'
'Gelfand, Benjamin S.'
'Hollenberg, Morley D.'
'Bahlis, Nizar J.'
'Derksen, Darren J.'

_publ_section_title
;
 Identification of ligand linkage vectors for the development of p300/CBP
 degraders
;
_journal_name_full 'RSC Medicinal Chemistry'
_journal_paper_doi 10.1039/D1MD00070E
_journal_year 2022
_chemical_absolute_configuration ad
_chemical_formula_moiety '2(C11 H8 Br N O3)'
_chemical_formula_sum 'C22 H16 Br2 N2 O6'
_chemical_formula_weight 564.19
_space_group_crystal_system orthorhombic
_space_group_IT_number 19
_space_group_name_Hall 'P 2ac 2ab'
_space_group_name_H-M_alt 'P 21 21 21'
_atom_sites_solution_hydrogens geom
_atom_sites_solution_primary dual
_audit_creation_date 2021-01-27
_audit_creation_method
;
Olex2 1.3
(compiled 2020.11.12 svn.r5f609507 for OlexSys, GUI svn.r6226)
;
_audit_update_record
;
2021-03-04 deposited with the CCDC.	2022-04-12 downloaded from the CCDC.
;
_cell_angle_alpha 90
_cell_angle_beta 90
_cell_angle_gamma 90
_cell_formula_units_Z 4
_cell_length_a 8.1112(2)
_cell_length_b 8.1755(3)
_cell_length_c 32.6852(9)
_cell_measurement_reflns_used 9964
_cell_measurement_temperature 173
_cell_measurement_theta_max 72.150
_cell_measurement_theta_min 2.704
_cell_volume 2167.46(11)
_computing_cell_refinement 'SAINT V8.40A (Bruker, 2019)'
_computing_data_reduction 'SAINT V8.40A (Bruker, 2019)'
_computing_molecular_graphics 'Olex2 1.3 (Dolomanov et al., 2009)'
_computing_publication_material 'Olex2 1.3 (Dolomanov et al., 2009)'
_computing_structure_refinement 'XL  (Sheldrick, 2008)'
_computing_structure_solution 'SHELXT 2018/2 (Sheldrick, 2018)'
_diffrn_ambient_temperature 173
_diffrn_detector 'Bruker APEX2 area detector'
_diffrn_detector_area_resol_mean 7.9
_diffrn_detector_type 'CCD area detector'
_diffrn_measured_fraction_theta_full 0.997
_diffrn_measured_fraction_theta_max 0.997
_diffrn_measurement_device 'three-circle diffractometer'
_diffrn_measurement_device_type 'Bruker SMART APEX2 area detector'
_diffrn_measurement_method '\w and \f scans'
_diffrn_radiation_monochromator 'mirror optics'
_diffrn_radiation_probe x-ray
_diffrn_radiation_type CuK\a
_diffrn_radiation_wavelength 1.54178
_diffrn_reflns_av_R_equivalents 0.0556
_diffrn_reflns_av_unetI/netI 0.0549
_diffrn_reflns_Laue_measured_fraction_full 0.997
_diffrn_reflns_Laue_measured_fraction_max 0.997
_diffrn_reflns_limit_h_max 9
_diffrn_reflns_limit_h_min -9
_diffrn_reflns_limit_k_max 8
_diffrn_reflns_limit_k_min -9
_diffrn_reflns_limit_l_max 37
_diffrn_reflns_limit_l_min -39
_diffrn_reflns_number 14513
_diffrn_reflns_point_group_measured_fraction_full 0.998
_diffrn_reflns_point_group_measured_fraction_max 0.998
_diffrn_reflns_theta_full 67.679
_diffrn_reflns_theta_max 68.241
_diffrn_reflns_theta_min 2.704
_diffrn_source 'microfocus sealed X-ray tube'
_diffrn_source_current 0.64
_diffrn_source_power 0.0285824
_diffrn_source_type 'Incoatec I\ms'
_diffrn_source_voltage 44.66
_diffrn_standards_number 0
_exptl_absorpt_coefficient_mu 5.123
_exptl_absorpt_correction_T_max 0.7536
_exptl_absorpt_correction_T_min 0.5659
_exptl_absorpt_correction_type multi-scan
_exptl_absorpt_process_details
;
SADABS-2016/2 (Bruker,2016/2) was used for absorption correction.
wR2(int) was 0.1024 before and 0.0673 after correction.
The Ratio of minimum to maximum transmission is 0.7509.
The \l/2 correction factor is Not present.
;
_exptl_crystal_colour colourless
_exptl_crystal_colour_primary colourless
_exptl_crystal_density_diffrn 1.729
_exptl_crystal_description plate
_exptl_crystal_F_000 1120
_exptl_crystal_size_max 0.332
_exptl_crystal_size_mid 0.226
_exptl_crystal_size_min 0.038
_refine_diff_density_max 0.571
_refine_diff_density_min -0.545
_refine_diff_density_rms 0.096
_refine_ls_abs_structure_details
;
 Flack x determined using 1430 quotients [(I+)-(I-)]/[(I+)+(I-)]
 (Parsons, Flack and Wagner, Acta Cryst. B69 (2013) 249-259).
;
_refine_ls_abs_structure_Flack 0.069(16)
_refine_ls_extinction_method none
_refine_ls_goodness_of_fit_ref 1.170
_refine_ls_hydrogen_treatment constr
_refine_ls_matrix_type full
_refine_ls_number_parameters 327
_refine_ls_number_reflns 3939
_refine_ls_number_restraints 210
_refine_ls_restrained_S_all 1.140
_refine_ls_R_factor_all 0.0555
_refine_ls_R_factor_gt 0.0533
_refine_ls_shift/su_max 0.000
_refine_ls_shift/su_mean 0.000
_refine_ls_structure_factor_coef Fsqd
_refine_ls_weighting_details 'w=1/[\s^2^(Fo^2^)+(0.0132P)^2^+7.0937P] where P=(Fo^2^+2Fc^2^)/3'
_refine_ls_weighting_scheme calc
_refine_ls_wR_factor_gt 0.1256
_refine_ls_wR_factor_ref 0.1267
_reflns_Friedel_coverage 0.719
_reflns_Friedel_fraction_full 0.999
_reflns_Friedel_fraction_max 0.998
_reflns_number_gt 3774
_reflns_number_total 3939
_reflns_threshold_expression 'I > 2\s(I)'
_cod_data_source_file d1md00070e2.cif
_cod_data_source_block db-3-267_2nd
_cod_database_code 7244895
_shelx_shelxl_version_number 2018/3
_shelx_space_group_comment
;
The symmetry employed for this shelxl refinement is uniquely defined
by the following loop, which should always be used as a source of
symmetry information in preference to the above space-group names.
They are only intended as comments.
;
_shelx_estimated_absorpt_t_max 0.829
_shelx_estimated_absorpt_t_min 0.281
_olex2_refinement_description
;
1. Fixed Uiso
 At 1.2 times of:
  All C(H) groups, All C(H,H) groups, All N(H) groups
2. Restrained distances
 C6-C4 \\sim C4A-C6 \\sim C18-C15 \\sim C18-C15A
 with sigma of 0.04
 C6-C5A \\sim C6-C5 \\sim C17-C16A \\sim C17-C16
 with sigma of 0.02
 C5-C4 \\sim C5A-C4A \\sim C16-C15 \\sim C16A-C15A
 with sigma of 0.02
 C4A-C3 \\sim C4-C3 \\sim C15-C14 \\sim C15A-C14
 with sigma of 0.02
 C14-C16A \\sim C14-C16 \\sim C3-C5 \\sim C3-C5A
 with sigma of 0.04
3. Uiso/Uaniso restraints and constraints
C14 \\sim C15 \\sim C15A \\sim C16 \\sim C16A \\sim C17: within 3A with sigma
of 0.01 and sigma for terminal atoms of 0.02 within 3A
C3 \\sim C4 \\sim C4A \\sim C5 \\sim C5A \\sim C6: within 3A with sigma of 0.01
and sigma for terminal atoms of 0.02 within 3A
4. Others
 Sof(C15A)=Sof(H15C)=Sof(H15D)=Sof(C16A)=Sof(H16C)=Sof(H16D)=1-FVAR(1)
 Sof(C15)=Sof(H15A)=Sof(H15B)=Sof(C16)=Sof(H16A)=Sof(H16B)=FVAR(1)
 Sof(C4A)=Sof(H4AA)=Sof(H4AB)=Sof(C5A)=Sof(H5AA)=Sof(H5AB)=1-FVAR(2)
 Sof(C4)=Sof(H4A)=Sof(H4B)=Sof(C5)=Sof(H5A)=Sof(H5B)=FVAR(2)
5.a Secondary CH2 refined with riding coordinates:
 C4(H4A,H4B), C4A(H4AA,H4AB), C5(H5A,H5B), C5A(H5AA,H5AB), C15(H15A,H15B),
 C15A(H15C,H15D), C16(H16A,H16B), C16A(H16C,H16D)
5.b Aromatic/amide H refined with riding coordinates:
 N1(H1), C8(H8), C9(H9), C11(H11), N2(H2), C19(H19), C20(H20), C22(H22)
;
_olex2_submission_special_instructions 'No special instructions were received'

loop_
_space_group_symop_operation_xyz
'x, y, z'
'-x+1/2, -y, z+1/2'
'-x, y+1/2, -z+1/2'
'x+1/2, -y+1/2, -z'

loop_
_atom_site_label
_atom_site_type_symbol
_atom_site_fract_x
_atom_site_fract_y
_atom_site_fract_z
_atom_site_U_iso_or_equiv
_atom_site_adp_type
_atom_site_occupancy
_atom_site_site_symmetry_order
_atom_site_calc_flag
_atom_site_refinement_flags_posn
_atom_site_refinement_flags_adp
_atom_site_refinement_flags_occupancy
_atom_site_disorder_assembly
_atom_site_disorder_group
Br1 Br 0.61849(14) 0.79131(19) 0.72731(3) 0.0623(4) Uani 1 1 d . . . . .
O1 O 0.2895(8) 0.9556(8) 0.48441(18) 0.0382(14) Uani 1 1 d . . . . .
O2 O 0.1255(7) 0.5016(7) 0.55462(16) 0.0287(12) Uani 1 1 d . . . . .
O3 O 0.2293(7) 0.9181(7) 0.55103(17) 0.0295(12) Uani 1 1 d . . . . .
N1 N 0.1992(8) 0.7067(8) 0.5097(2) 0.0284(14) Uani 1 1 d . . . . .
H1 H 0.195866 0.650285 0.486769 0.034 Uiso 1 1 calc R U . . .
C1 C 0.2424(10) 0.8693(11) 0.5119(3) 0.0317(18) Uani 1 1 d . . . . .
C2 C 0.1626(10) 0.6440(11) 0.5465(2) 0.0280(18) Uani 1 1 d . . . . .
C3 C 0.1709(10) 0.7824(11) 0.5770(2) 0.0295(16) Uani 1 1 d D U . . .
C4 C 0.0066(13) 0.827(3) 0.5973(3) 0.033(3) Uani 0.83(9) 1 d D U P A 1
H4A H -0.068956 0.731948 0.597079 0.040 Uiso 0.83(9) 1 calc R U P A 1
H4B H -0.046802 0.918415 0.582445 0.040 Uiso 0.83(9) 1 calc R U P A 1
C4A C 0.003(3) 0.796(13) 0.5982(11) 0.032(4) Uani 0.17(9) 1 d D U P A 2
H4AA H -0.060569 0.889183 0.586761 0.038 Uiso 0.17(9) 1 calc R U P A 2
H4AB H -0.061908 0.694760 0.594020 0.038 Uiso 0.17(9) 1 calc R U P A 2
C5 C 0.0462(16) 0.878(4) 0.6415(3) 0.032(3) Uani 0.83(9) 1 d D U P A 1
H5A H 0.040442 0.998119 0.644673 0.039 Uiso 0.83(9) 1 calc R U P A 1
H5B H -0.031117 0.826144 0.660995 0.039 Uiso 0.83(9) 1 calc R U P A 1
C5A C 0.035(3) 0.823(17) 0.6438(12) 0.032(4) Uani 0.17(9) 1 d D U P A 2
H5AA H -0.007641 0.930839 0.652780 0.039 Uiso 0.17(9) 1 calc R U P A 2
H5AB H -0.017649 0.736462 0.660418 0.039 Uiso 0.17(9) 1 calc R U P A 2
C6 C 0.2203(10) 0.8164(11) 0.6480(3) 0.0331(17) Uani 1 1 d D U . . .
C7 C 0.2904(10) 0.7634(9) 0.6121(2) 0.0257(17) Uani 1 1 d . . . . .
C8 C 0.4520(10) 0.7147(10) 0.6095(2) 0.0267(16) Uani 1 1 d . . . . .
H8 H 0.496340 0.676733 0.584336 0.032 Uiso 1 1 calc R U . . .
C9 C 0.5494(10) 0.7222(10) 0.6444(2) 0.0316(18) Uani 1 1 d . . . . .
H9 H 0.662102 0.690959 0.643487 0.038 Uiso 1 1 calc R U . . .
C10 C 0.4797(11) 0.7758(12) 0.6805(2) 0.040(2) Uani 1 1 d . . . . .
C11 C 0.3157(11) 0.8224(12) 0.6832(3) 0.037(2) Uani 1 1 d . . . . .
H11 H 0.269834 0.857494 0.708466 0.044 Uiso 1 1 calc R U . . .
Br2 Br 0.52031(13) 0.04249(16) 0.27959(3) 0.0561(3) Uani 1 1 d . . . . .
O4 O -0.0609(7) 0.0752(7) 0.50680(19) 0.0328(13) Uani 1 1 d . . . . .
O5 O 0.1472(7) 0.5131(7) 0.43885(16) 0.0281(12) Uani 1 1 d . . . . .
O6 O -0.0152(7) 0.1180(6) 0.43961(16) 0.0293(12) Uani 1 1 d . . . . .
N2 N 0.0603(8) 0.3115(8) 0.48292(19) 0.0287(15) Uani 1 1 d . . . . .
H2 H 0.083034 0.359854 0.506315 0.034 Uiso 1 1 calc R U . . .
C12 C -0.0095(9) 0.1593(10) 0.4798(2) 0.0293(17) Uani 1 1 d . . . . .
C13 C 0.0902(9) 0.3788(10) 0.4458(2) 0.0246(16) Uani 1 1 d . . . . .
C14 C 0.0401(10) 0.2529(9) 0.4138(2) 0.0272(16) Uani 1 1 d D U . . .
C15 C -0.094(3) 0.325(5) 0.3854(6) 0.027(3) Uani 0.58(16) 1 d D U P B 1
H15A H -0.205388 0.299010 0.395881 0.033 Uiso 0.58(16) 1 calc R U P B 1
H15B H -0.082411 0.445317 0.383403 0.033 Uiso 0.58(16) 1 calc R U P B 1
C15A C -0.106(4) 0.299(7) 0.3862(8) 0.027(4) Uani 0.42(16) 1 d D U P B 2
H15C H -0.109430 0.418707 0.381815 0.032 Uiso 0.42(16) 1 calc R U P B 2
H15D H -0.211006 0.263450 0.398599 0.032 Uiso 0.42(16) 1 calc R U P B 2
C16 C -0.065(3) 0.244(6) 0.3436(7) 0.029(3) Uani 0.58(16) 1 d D U P B 1
H16A H -0.140378 0.150301 0.339529 0.034 Uiso 0.58(16) 1 calc R U P B 1
H16B H -0.080913 0.323408 0.321093 0.034 Uiso 0.58(16) 1 calc R U P B 1
C16A C -0.075(3) 0.209(8) 0.3456(9) 0.027(3) Uani 0.42(16) 1 d D U P B 2
H16C H -0.131962 0.102028 0.345019 0.032 Uiso 0.42(16) 1 calc R U P B 2
H16D H -0.111640 0.275405 0.321952 0.032 Uiso 0.42(16) 1 calc R U P B 2
C17 C 0.1122(10) 0.1877(10) 0.3457(2) 0.0293(16) Uani 1 1 d D U . . .
C18 C 0.1728(10) 0.2017(11) 0.3850(2) 0.0294(17) Uani 1 1 d D . . . .
C19 C 0.3334(10) 0.1627(10) 0.3942(3) 0.0295(18) Uani 1 1 d . . . . .
H19 H 0.372383 0.167782 0.421539 0.035 Uiso 1 1 calc R U . . .
C20 C 0.4389(10) 0.1152(11) 0.3622(3) 0.0331(19) Uani 1 1 d . . . . .
H20 H 0.551407 0.090845 0.367511 0.040 Uiso 1 1 calc R U . . .
C21 C 0.3759(12) 0.1045(11) 0.3226(3) 0.037(2) Uani 1 1 d . . . . .
C22 C 0.2153(11) 0.1449(11) 0.3137(3) 0.0341(19) Uani 1 1 d . . . . .
H22 H 0.176216 0.143497 0.286298 0.041 Uiso 1 1 calc R U . . .

loop_
_atom_site_aniso_label
_atom_site_aniso_U_11
_atom_site_aniso_U_22
_atom_site_aniso_U_33
_atom_site_aniso_U_23
_atom_site_aniso_U_13
_atom_site_aniso_U_12
Br1 0.0442(6) 0.1108(10) 0.0317(5) -0.0063(6) -0.0133(5) 0.0006(6)
O1 0.043(3) 0.034(3) 0.038(3) 0.003(3) 0.002(3) 0.002(3)
O2 0.025(3) 0.030(3) 0.031(3) -0.001(2) 0.001(2) -0.012(2)
O3 0.036(3) 0.023(3) 0.030(3) -0.001(2) -0.004(2) -0.001(2)
N1 0.030(3) 0.025(3) 0.030(3) -0.007(3) -0.001(3) -0.003(3)
C1 0.024(4) 0.038(5) 0.033(4) 0.003(4) -0.005(3) -0.005(4)
C2 0.020(4) 0.036(5) 0.028(4) -0.005(3) -0.003(3) 0.003(3)
C3 0.027(4) 0.029(4) 0.032(3) 0.001(3) -0.001(3) 0.005(3)
C4 0.028(4) 0.035(7) 0.037(4) -0.004(4) 0.001(4) 0.005(4)
C4A 0.030(6) 0.032(7) 0.034(6) -0.001(6) 0.001(6) 0.003(7)
C5 0.031(4) 0.035(6) 0.032(4) 0.002(4) 0.003(4) 0.004(4)
C5A 0.031(7) 0.032(7) 0.034(7) 0.000(7) 0.002(6) 0.002(7)
C6 0.031(4) 0.033(4) 0.035(4) 0.003(3) 0.001(3) -0.001(3)
C7 0.031(4) 0.013(3) 0.033(4) -0.001(3) -0.006(3) -0.007(3)
C8 0.025(4) 0.026(4) 0.030(4) -0.002(3) 0.002(3) 0.005(3)
C9 0.022(4) 0.031(4) 0.041(4) 0.005(4) -0.004(3) -0.012(3)
C10 0.036(5) 0.056(6) 0.027(4) 0.003(4) -0.010(4) -0.014(5)
C11 0.038(5) 0.047(6) 0.027(4) -0.004(4) 0.002(4) -0.005(4)
Br2 0.0416(5) 0.0873(8) 0.0392(5) -0.0012(5) 0.0163(4) 0.0104(6)
O4 0.027(3) 0.030(3) 0.041(3) 0.002(2) 0.006(2) -0.007(2)
O5 0.029(3) 0.026(3) 0.029(3) -0.002(2) -0.005(2) 0.000(2)
O6 0.027(3) 0.028(3) 0.033(3) -0.002(2) 0.002(2) -0.005(2)
N2 0.029(3) 0.032(4) 0.025(3) -0.004(3) 0.000(3) 0.006(3)
C12 0.015(3) 0.037(4) 0.036(4) -0.003(3) 0.000(3) -0.002(3)
C13 0.017(4) 0.026(4) 0.031(4) -0.004(3) -0.001(3) -0.003(3)
C14 0.025(3) 0.025(4) 0.032(3) -0.005(3) -0.004(3) -0.004(3)
C15 0.023(5) 0.028(7) 0.032(5) -0.008(5) -0.005(5) -0.001(5)
C15A 0.024(6) 0.024(7) 0.033(5) -0.008(6) -0.007(5) -0.001(6)
C16 0.027(5) 0.024(7) 0.034(5) -0.008(5) -0.008(4) -0.004(5)
C16A 0.025(6) 0.023(7) 0.031(5) -0.004(6) -0.004(5) 0.006(6)
C17 0.027(3) 0.029(4) 0.032(3) -0.001(3) -0.003(3) -0.001(3)
C18 0.030(4) 0.029(4) 0.030(4) 0.000(3) -0.001(3) 0.002(4)
C19 0.022(4) 0.034(5) 0.032(4) -0.001(3) 0.001(3) 0.003(3)
C20 0.023(4) 0.040(5) 0.036(4) 0.004(4) 0.001(3) 0.010(4)
C21 0.039(5) 0.040(5) 0.031(4) 0.001(4) 0.011(4) -0.002(4)
C22 0.034(5) 0.041(5) 0.026(4) -0.001(3) -0.001(3) -0.001(4)

loop_
_atom_type_symbol
_atom_type_description
_atom_type_scat_dispersion_real
_atom_type_scat_dispersion_imag
_atom_type_scat_source
C C 0.0181 0.0091 'International Tables Vol C Tables 4.2.6.8 and 6.1.1.4'
H H 0.0000 0.0000 'International Tables Vol C Tables 4.2.6.8 and 6.1.1.4'
Br Br -0.6763 1.2805 'International Tables Vol C Tables 4.2.6.8 and 6.1.1.4'
N N 0.0311 0.0180 'International Tables Vol C Tables 4.2.6.8 and 6.1.1.4'
O O 0.0492 0.0322 'International Tables Vol C Tables 4.2.6.8 and 6.1.1.4'

loop_
_exptl_crystal_face_index_h
_exptl_crystal_face_index_k
_exptl_crystal_face_index_l
_exptl_crystal_face_perp_dist
-1.00 1.00 1.00 0.0960
1.00 -1.00 -1.00 0.1080
0.00 1.00 -1.00 0.1730
0.00 -1.00 -1.00 0.1060
0.00 0.00 -1.00 0.0150
0.00 0.00 1.00 0.0190
1.00 1.00 0.00 0.1590
-1.00 -1.00 0.00 0.1660

loop_
_geom_angle_atom_site_label_1
_geom_angle_atom_site_label_2
_geom_angle_atom_site_label_3
_geom_angle
_geom_angle_site_symmetry_1
_geom_angle_site_symmetry_3
_geom_angle_publ_flag
C1 O3 C3 110.5(6) . . ?
C1 N1 H1 123.9 . . ?
C2 N1 H1 123.9 . . ?
C2 N1 C1 112.3(7) . . ?
O1 C1 O3 124.1(8) . . ?
O1 C1 N1 127.5(9) . . ?
O3 C1 N1 108.4(7) . . ?
O2 C2 N1 127.4(8) . . ?
O2 C2 C3 125.4(7) . . ?
N1 C2 C3 107.2(7) . . ?
O3 C3 C2 101.5(6) . . ?
O3 C3 C4 110.4(10) . . ?
O3 C3 C4A 119(4) . . ?
O3 C3 C7 108.0(6) . . ?
C2 C3 C4 115.2(9) . . ?
C2 C3 C4A 108(3) . . ?
C2 C3 C7 116.9(7) . . ?
C7 C3 C4 104.7(7) . . ?
C7 C3 C4A 103.6(16) . . ?
C3 C4 H4A 110.4 . . ?
C3 C4 H4B 110.4 . . ?
C3 C4 C5 106.8(8) . . ?
H4A C4 H4B 108.6 . . ?
C5 C4 H4A 110.4 . . ?
C5 C4 H4B 110.4 . . ?
C3 C4A H4AA 110.3 . . ?
C3 C4A H4AB 110.3 . . ?
H4AA C4A H4AB 108.5 . . ?
C5A C4A C3 107(2) . . ?
C5A C4A H4AA 110.3 . . ?
C5A C4A H4AB 110.3 . . ?
C4 C5 H5A 111.0 . . ?
C4 C5 H5B 111.0 . . ?
H5A C5 H5B 109.0 . . ?
C6 C5 C4 103.8(8) . . ?
C6 C5 H5A 111.0 . . ?
C6 C5 H5B 111.0 . . ?
C4A C5A H5AA 110.8 . . ?
C4A C5A H5AB 110.8 . . ?
H5AA C5A H5AB 108.9 . . ?
C6 C5A C4A 105(2) . . ?
C6 C5A H5AA 110.8 . . ?
C6 C5A H5AB 110.8 . . ?
C7 C6 C5 111.8(8) . . ?
C7 C6 C5A 110.3(18) . . ?
C7 C6 C11 119.3(8) . . ?
C11 C6 C5 128.7(8) . . ?
C11 C6 C5A 128.9(15) . . ?
C6 C7 C3 110.5(7) . . ?
C8 C7 C3 126.5(7) . . ?
C8 C7 C6 122.7(8) . . ?
C7 C8 H8 120.7 . . ?
C7 C8 C9 118.6(7) . . ?
C9 C8 H8 120.7 . . ?
C8 C9 H9 120.5 . . ?
C10 C9 C8 118.9(8) . . ?
C10 C9 H9 120.5 . . ?
C9 C10 Br1 117.8(7) . . ?
C9 C10 C11 122.4(8) . . ?
C11 C10 Br1 119.8(7) . . ?
C6 C11 H11 120.9 . . ?
C10 C11 C6 118.2(8) . . ?
C10 C11 H11 120.9 . . ?
C12 O6 C14 111.1(6) . . ?
C12 N2 H2 124.0 . . ?
C13 N2 H2 124.0 . . ?
C13 N2 C12 112.0(7) . . ?
O4 C12 O6 124.1(7) . . ?
O4 C12 N2 127.7(8) . . ?
O6 C12 N2 108.2(7) . . ?
O5 C13 N2 127.1(7) . . ?
O5 C13 C14 125.9(7) . . ?
N2 C13 C14 107.0(7) . . ?
O6 C14 C13 101.4(6) . . ?
O6 C14 C15 114.8(18) . . ?
O6 C14 C15A 107(2) . . ?
O6 C14 C18 112.0(6) . . ?
C13 C14 C15 110.0(14) . . ?
C13 C14 C15A 116.3(18) . . ?
C18 C14 C13 115.5(7) . . ?
C18 C14 C15 103.6(10) . . ?
C18 C14 C15A 104.6(12) . . ?
C14 C15 H15A 110.7 . . ?
C14 C15 H15B 110.7 . . ?
H15A C15 H15B 108.8 . . ?
C16 C15 C14 105.2(13) . . ?
C16 C15 H15A 110.7 . . ?
C16 C15 H15B 110.7 . . ?
C14 C15A H15C 110.6 . . ?
C14 C15A H15D 110.6 . . ?
C14 C15A C16A 105.5(17) . . ?
H15C C15A H15D 108.8 . . ?
C16A C15A H15C 110.6 . . ?
C16A C15A H15D 110.6 . . ?
C15 C16 H16A 111.0 . . ?
C15 C16 H16B 111.0 . . ?
H16A C16 H16B 109.0 . . ?
C17 C16 C15 103.7(12) . . ?
C17 C16 H16A 111.0 . . ?
C17 C16 H16B 111.0 . . ?
C15A C16A H16C 111.3 . . ?
C15A C16A H16D 111.3 . . ?
H16C C16A H16D 109.2 . . ?
C17 C16A C15A 102.3(17) . . ?
C17 C16A H16C 111.3 . . ?
C17 C16A H16D 111.3 . . ?
C18 C17 C16 110.8(10) . . ?
C18 C17 C16A 110.3(12) . . ?
C18 C17 C22 120.6(8) . . ?
C22 C17 C16 128.1(11) . . ?
C22 C17 C16A 128.9(12) . . ?
C17 C18 C14 110.8(7) . . ?
C19 C18 C14 127.8(7) . . ?
C19 C18 C17 121.4(8) . . ?
C18 C19 H19 120.7 . . ?
C18 C19 C20 118.7(8) . . ?
C20 C19 H19 120.7 . . ?
C19 C20 H20 120.5 . . ?
C21 C20 C19 119.0(8) . . ?
C21 C20 H20 120.5 . . ?
C20 C21 Br2 118.6(7) . . ?
C22 C21 Br2 119.4(7) . . ?
C22 C21 C20 121.9(8) . . ?
C17 C22 H22 120.9 . . ?
C21 C22 C17 118.2(8) . . ?
C21 C22 H22 120.9 . . ?

loop_
_geom_bond_atom_site_label_1
_geom_bond_atom_site_label_2
_geom_bond_distance
_geom_bond_site_symmetry_2
_geom_bond_publ_flag
Br1 C10 1.904(8) . ?
O1 C1 1.203(11) . ?
O2 C2 1.231(10) . ?
O3 C1 1.345(10) . ?
O3 C3 1.475(10) . ?
N1 H1 0.8800 . ?
N1 C1 1.377(11) . ?
N1 C2 1.342(11) . ?
C2 C3 1.508(11) . ?
C3 C4 1.533(12) . ?
C3 C4A 1.54(2) . ?
C3 C7 1.511(11) . ?
C4 H4A 0.9900 . ?
C4 H4B 0.9900 . ?
C4 C5 1.536(12) . ?
C4A H4AA 0.9900 . ?
C4A H4AB 0.9900 . ?
C4A C5A 1.53(2) . ?
C5 H5A 0.9900 . ?
C5 H5B 0.9900 . ?
C5 C6 1.514(12) . ?
C5A H5AA 0.9900 . ?
C5A H5AB 0.9900 . ?
C5A C6 1.51(2) . ?
C6 C7 1.373(12) . ?
C6 C11 1.387(12) . ?
C7 C8 1.372(11) . ?
C8 H8 0.9500 . ?
C8 C9 1.390(11) . ?
C9 H9 0.9500 . ?
C9 C10 1.378(12) . ?
C10 C11 1.387(13) . ?
C11 H11 0.9500 . ?
Br2 C21 1.899(9) . ?
O4 C12 1.195(10) . ?
O5 C13 1.213(9) . ?
O6 C12 1.356(9) . ?
O6 C14 1.458(9) . ?
N2 H2 0.8800 . ?
N2 C12 1.372(10) . ?
N2 C13 1.354(10) . ?
C13 C14 1.522(10) . ?
C14 C15 1.546(15) . ?
C14 C15A 1.534(18) . ?
C14 C18 1.490(11) . ?
C15 H15A 0.9900 . ?
C15 H15B 0.9900 . ?
C15 C16 1.537(16) . ?
C15A H15C 0.9900 . ?
C15A H15D 0.9900 . ?
C15A C16A 1.538(18) . ?
C16 H16A 0.9900 . ?
C16 H16B 0.9900 . ?
C16 C17 1.510(16) . ?
C16A H16C 0.9900 . ?
C16A H16D 0.9900 . ?
C16A C17 1.528(19) . ?
C17 C18 1.380(11) . ?
C17 C22 1.384(12) . ?
C18 C19 1.374(11) . ?
C19 H19 0.9500 . ?
C19 C20 1.404(12) . ?
C20 H20 0.9500 . ?
C20 C21 1.394(12) . ?
C21 C22 1.375(13) . ?
C22 H22 0.9500 . ?

loop_
_geom_torsion_atom_site_label_1
_geom_torsion_atom_site_label_2
_geom_torsion_atom_site_label_3
_geom_torsion_atom_site_label_4
_geom_torsion
_geom_torsion_site_symmetry_1
_geom_torsion_site_symmetry_2
_geom_torsion_site_symmetry_3
_geom_torsion_site_symmetry_4
_geom_torsion_publ_flag
Br1 C10 C11 C6 177.1(7) . . . . ?
O2 C2 C3 O3 177.0(7) . . . . ?
O2 C2 C3 C4 -63.8(13) . . . . ?
O2 C2 C3 C4A -57(3) . . . . ?
O2 C2 C3 C7 59.8(11) . . . . ?
O3 C3 C4 C5 -100.9(10) . . . . ?
O3 C3 C4A C5A -108(6) . . . . ?
O3 C3 C7 C6 108.2(7) . . . . ?
O3 C3 C7 C8 -66.2(10) . . . . ?
N1 C2 C3 O3 -4.4(8) . . . . ?
N1 C2 C3 C4 114.9(10) . . . . ?
N1 C2 C3 C4A 122(3) . . . . ?
N1 C2 C3 C7 -121.6(8) . . . . ?
C1 O3 C3 C2 3.3(8) . . . . ?
C1 O3 C3 C4 -119.3(8) . . . . ?
C1 O3 C3 C4A -115(2) . . . . ?
C1 O3 C3 C7 126.8(7) . . . . ?
C1 N1 C2 O2 -177.2(8) . . . . ?
C1 N1 C2 C3 4.1(9) . . . . ?
C2 N1 C1 O1 175.8(9) . . . . ?
C2 N1 C1 O3 -2.0(10) . . . . ?
C2 C3 C4 C5 144.9(10) . . . . ?
C2 C3 C4A C5A 137(6) . . . . ?
C2 C3 C7 C6 -138.2(8) . . . . ?
C2 C3 C7 C8 47.3(11) . . . . ?
C3 O3 C1 O1 -179.0(8) . . . . ?
C3 O3 C1 N1 -1.1(9) . . . . ?
C3 C4 C5 C6 -15.0(14) . . . . ?
C3 C4A C5A C6 -3(8) . . . . ?
C3 C7 C8 C9 172.6(7) . . . . ?
C4 C3 C7 C6 -9.5(12) . . . . ?
C4 C3 C7 C8 176.1(11) . . . . ?
C4 C5 C6 C7 9.7(17) . . . . ?
C4 C5 C6 C11 -176.8(10) . . . . ?
C4A C3 C7 C6 -19(4) . . . . ?
C4A C3 C7 C8 166(4) . . . . ?
C4A C5A C6 C7 -10(8) . . . . ?
C4A C5A C6 C11 -175(4) . . . . ?
C5 C6 C7 C3 -0.2(16) . . . . ?
C5 C6 C7 C8 174.5(15) . . . . ?
C5 C6 C11 C10 -172.4(18) . . . . ?
C5A C6 C7 C3 19(6) . . . . ?
C5A C6 C7 C8 -167(6) . . . . ?
C5A C6 C11 C10 165(7) . . . . ?
C6 C7 C8 C9 -1.2(12) . . . . ?
C7 C3 C4 C5 15.1(12) . . . . ?
C7 C3 C4A C5A 12(7) . . . . ?
C7 C6 C11 C10 0.7(13) . . . . ?
C7 C8 C9 C10 1.0(12) . . . . ?
C8 C9 C10 Br1 -178.0(6) . . . . ?
C8 C9 C10 C11 0.0(14) . . . . ?
C9 C10 C11 C6 -0.9(15) . . . . ?
C11 C6 C7 C3 -174.4(8) . . . . ?
C11 C6 C7 C8 0.3(13) . . . . ?
Br2 C21 C22 C17 179.2(7) . . . . ?
O5 C13 C14 O6 178.9(7) . . . . ?
O5 C13 C14 C15 -59.2(18) . . . . ?
O5 C13 C14 C15A -66(2) . . . . ?
O5 C13 C14 C18 57.6(11) . . . . ?
O6 C14 C15 C16 -98.2(15) . . . . ?
O6 C14 C15A C16A -97(2) . . . . ?
O6 C14 C18 C17 105.5(8) . . . . ?
O6 C14 C18 C19 -71.0(11) . . . . ?
N2 C13 C14 O6 -0.5(8) . . . . ?
N2 C13 C14 C15 121.3(16) . . . . ?
N2 C13 C14 C15A 115(2) . . . . ?
N2 C13 C14 C18 -121.9(7) . . . . ?
C12 O6 C14 C13 3.4(8) . . . . ?
C12 O6 C14 C15 -115.1(12) . . . . ?
C12 O6 C14 C15A -118.9(15) . . . . ?
C12 O6 C14 C18 127.1(7) . . . . ?
C12 N2 C13 O5 178.1(8) . . . . ?
C12 N2 C13 C14 -2.4(9) . . . . ?
C13 N2 C12 O4 -173.9(8) . . . . ?
C13 N2 C12 O6 4.6(9) . . . . ?
C13 C14 C15 C16 148.3(13) . . . . ?
C13 C14 C15A C16A 150.9(18) . . . . ?
C13 C14 C18 C17 -139.0(8) . . . . ?
C13 C14 C18 C19 44.4(12) . . . . ?
C14 O6 C12 O4 173.6(8) . . . . ?
C14 O6 C12 N2 -5.0(8) . . . . ?
C14 C15 C16 C17 -21.2(19) . . . . ?
C14 C15A C16A C17 -25(3) . . . . ?
C14 C18 C19 C20 179.2(8) . . . . ?
C15 C14 C18 C17 -19(2) . . . . ?
C15 C14 C18 C19 164.8(19) . . . . ?
C15 C16 C17 C18 10(2) . . . . ?
C15 C16 C17 C22 -162.1(14) . . . . ?
C15A C14 C18 C17 -10(2) . . . . ?
C15A C14 C18 C19 174(2) . . . . ?
C15A C16A C17 C18 20(3) . . . . ?
C15A C16A C17 C22 -165.7(17) . . . . ?
C16 C17 C18 C14 5(2) . . . . ?
C16 C17 C18 C19 -178(2) . . . . ?
C16 C17 C22 C21 177(3) . . . . ?
C16A C17 C18 C14 -7(3) . . . . ?
C16A C17 C18 C19 170(3) . . . . ?
C16A C17 C22 C21 -168(4) . . . . ?
C17 C18 C19 C20 3.0(13) . . . . ?
C18 C14 C15 C16 24.2(17) . . . . ?
C18 C14 C15A C16A 22(2) . . . . ?
C18 C17 C22 C21 5.0(13) . . . . ?
C18 C19 C20 C21 -1.9(13) . . . . ?
C19 C20 C21 Br2 179.3(7) . . . . ?
C19 C20 C21 C22 2.5(14) . . . . ?
C20 C21 C22 C17 -4.0(14) . . . . ?
C22 C17 C18 C14 178.6(8) . . . . ?
C22 C17 C18 C19 -4.7(14) . . . . ?
